data_4064907
loop_
_publ_author_name
'Baron, Marco'
'Tubaro, Cristina'
'Basato, Marino'
'Biffis, Andrea'
'Natile, Marta M.'
'Graiff, Claudia'

_publ_section_title
;
 Dinuclear N-Heterocyclic Dicarbene Gold Complexes in I--III and III--III
 Oxidation States: Synthesis and Structural Analysis
;
_journal_issue 17
_journal_name_full Organometallics
_journal_page_first 4607
_journal_paper_doi 10.1021/om2004145
_journal_volume 30
_journal_year 2011
_chemical_formula_sum 'C20 H28 Au2 Br2 Cl4 F12 N8 P2'
_chemical_formula_weight 1366.00
_chemical_name_systematic
; 
 ? 
;
_space_group_IT_number 14
_symmetry_cell_setting monoclinic
_symmetry_space_group_name_Hall '-P 2ybc'
_symmetry_space_group_name_H-M 'P 1 21/c 1'
_atom_sites_solution_hydrogens geom
_atom_sites_solution_primary direct
_atom_sites_solution_secondary difmap
_audit_creation_method SHELXL-97
_cell_angle_alpha 90.00
_cell_angle_beta 99.639(2)
_cell_angle_gamma 90.00
_cell_formula_units_Z 4
_cell_length_a 9.1548(8)
_cell_length_b 23.627(2)
_cell_length_c 18.4503(16)
_cell_measurement_reflns_used 999
_cell_measurement_temperature 296(2)
_cell_measurement_theta_max 30
_cell_measurement_theta_min 2
_cell_volume 3934.5(6)
_computing_structure_refinement 'SHELXL-97 (Sheldrick, 1997)'
_computing_structure_solution 'SHELXS-97 (Sheldrick, 1990)'
_diffrn_ambient_temperature 296(2)
_diffrn_measured_fraction_theta_full 0.989
_diffrn_measured_fraction_theta_max 0.989
_diffrn_measurement_device_type 'Bruker APEX II'
_diffrn_measurement_method 'omega scan'
_diffrn_radiation_monochromator graphite
_diffrn_radiation_source 'fine-focus sealed tube'
_diffrn_radiation_type MoK\a
_diffrn_radiation_wavelength 0.71073
_diffrn_reflns_av_R_equivalents 0.0925
_diffrn_reflns_av_sigmaI/netI 0.0774
_diffrn_reflns_limit_h_max 12
_diffrn_reflns_limit_h_min -12
_diffrn_reflns_limit_k_max 33
_diffrn_reflns_limit_k_min -33
_diffrn_reflns_limit_l_max 25
_diffrn_reflns_limit_l_min -25
_diffrn_reflns_number 61429
_diffrn_reflns_theta_full 30.18
_diffrn_reflns_theta_max 30.18
_diffrn_reflns_theta_min 1.41
_exptl_absorpt_coefficient_mu 9.918
_exptl_absorpt_correction_T_max 1
_exptl_absorpt_correction_T_min 0.768
_exptl_absorpt_correction_type empirical
_exptl_absorpt_process_details 'Sadabs, software Bruker'
_exptl_crystal_density_diffrn 2.306
_exptl_crystal_density_method 'not measured'
_exptl_crystal_description prism
_exptl_crystal_F_000 2552
_exptl_crystal_size_max 0.19
_exptl_crystal_size_mid 0.18
_exptl_crystal_size_min 0.15
_refine_diff_density_max 0.969
_refine_diff_density_min -1.116
_refine_diff_density_rms 0.151
_refine_ls_extinction_method none
_refine_ls_goodness_of_fit_ref 0.987
_refine_ls_hydrogen_treatment constr
_refine_ls_matrix_type full
_refine_ls_number_parameters 451
_refine_ls_number_reflns 11524
_refine_ls_number_restraints 0
_refine_ls_restrained_S_all 0.987
_refine_ls_R_factor_all 0.1404
_refine_ls_R_factor_gt 0.0520
_refine_ls_shift/su_max 0.001
_refine_ls_shift/su_mean 0.000
_refine_ls_structure_factor_coef Fsqd
_refine_ls_weighting_details 'calc w=1/[\s^2^(Fo^2^)+(0.0671P)^2^+0.0000P] where P=(Fo^2^+2Fc^2^)/3'
_refine_ls_weighting_scheme calc
_refine_ls_wR_factor_gt 0.1228
_refine_ls_wR_factor_ref 0.1581
_reflns_number_gt 5203
_reflns_number_total 11524
_reflns_threshold_expression >2sigma(I)
_cod_data_source_file om2004145_si_002.cif
_cod_data_source_block 1cp
_cod_original_sg_symbol_H-M P21/c
_cod_database_code 4064907

loop_
_symmetry_equiv_pos_as_xyz
'x, y, z'
'-x, y+1/2, -z+1/2'
'-x, -y, -z'
'x, -y-1/2, z-1/2'

loop_
_atom_site_label
_atom_site_type_symbol
_atom_site_fract_x
_atom_site_fract_y
_atom_site_fract_z
_atom_site_U_iso_or_equiv
_atom_site_adp_type
_atom_site_occupancy
_atom_site_symmetry_multiplicity
_atom_site_calc_flag
_atom_site_refinement_flags
C1 C 0.2427(9) 0.7138(3) 0.7586(5) 0.052(2) Uani 1 1 d .
C2 C 0.2151(12) 0.8033(4) 0.7935(7) 0.076(3) Uani 1 1 d .
H2 H 0.2104 0.8347 0.8233 0.091 Uiso 1 1 calc R
C3 C 0.2024(11) 0.8029(4) 0.7220(6) 0.066(3) Uani 1 1 d .
H3 H 0.1830 0.8343 0.6914 0.080 Uiso 1 1 calc R
C4 C 0.2215(10) 0.7317(4) 0.6237(5) 0.061(2) Uani 1 1 d .
H4A H 0.2059 0.6912 0.6190 0.074 Uiso 1 1 calc R
H4B H 0.1405 0.7505 0.5922 0.074 Uiso 1 1 calc R
C5 C 0.4024(12) 0.8002(4) 0.5817(5) 0.068(3) Uani 1 1 d .
H5 H 0.3478 0.8335 0.5812 0.082 Uiso 1 1 calc R
C6 C 0.5391(12) 0.7944(4) 0.5641(6) 0.082(3) Uani 1 1 d .
H6 H 0.5955 0.8229 0.5476 0.098 Uiso 1 1 calc R
C7 C 0.4683(10) 0.7085(4) 0.5964(5) 0.054(2) Uani 1 1 d .
C8 C 0.7193(11) 0.7161(5) 0.5612(7) 0.096(4) Uani 1 1 d .
H8A H 0.7791 0.7464 0.5477 0.143 Uiso 1 1 calc R
H8B H 0.7015 0.6889 0.5220 0.143 Uiso 1 1 calc R
H8C H 0.7701 0.6980 0.6049 0.143 Uiso 1 1 calc R
C9 C 0.2510(15) 0.7279(5) 0.8913(5) 0.097(4) Uani 1 1 d .
H9A H 0.2430 0.7595 0.9231 0.146 Uiso 1 1 calc R
H9B H 0.3456 0.7100 0.9055 0.146 Uiso 1 1 calc R
H9C H 0.1736 0.7012 0.8951 0.146 Uiso 1 1 calc R
C10 C 0.2474(10) 0.5411(3) 0.7720(5) 0.059(2) Uani 1 1 d .
C11 C 0.2241(13) 0.4552(4) 0.8190(7) 0.084(3) Uani 1 1 d .
H11 H 0.2175 0.4265 0.8528 0.101 Uiso 1 1 calc R
C12 C 0.2201(12) 0.4497(4) 0.7476(7) 0.076(3) Uani 1 1 d .
H12 H 0.2097 0.4158 0.7216 0.091 Uiso 1 1 calc R
C13 C 0.2374(10) 0.5133(4) 0.6404(5) 0.060(2) Uani 1 1 d .
H13A H 0.1629 0.4903 0.6105 0.072 Uiso 1 1 calc R
H13B H 0.2139 0.5527 0.6295 0.072 Uiso 1 1 calc R
C14 C 0.4852(10) 0.5382(4) 0.6129(5) 0.054(2) Uani 1 1 d .
C15 C 0.5684(13) 0.4514(4) 0.5966(6) 0.080(3) Uani 1 1 d .
H15 H 0.6292 0.4223 0.5854 0.096 Uiso 1 1 calc R
C16 C 0.4323(13) 0.4463(4) 0.6145(6) 0.073(3) Uani 1 1 d .
H16 H 0.3824 0.4127 0.6204 0.088 Uiso 1 1 calc R
C17 C 0.7383(11) 0.5318(4) 0.5838(6) 0.080(3) Uani 1 1 d .
H17A H 0.7837 0.5533 0.6257 0.120 Uiso 1 1 calc R
H17B H 0.7193 0.5560 0.5415 0.120 Uiso 1 1 calc R
H17C H 0.8034 0.5017 0.5748 0.120 Uiso 1 1 calc R
C18 C 0.2481(15) 0.5373(5) 0.9063(6) 0.099(4) Uani 1 1 d .
H18A H 0.3428 0.5550 0.9209 0.148 Uiso 1 1 calc R
H18B H 0.2356 0.5078 0.9405 0.148 Uiso 1 1 calc R
H18C H 0.1711 0.5649 0.9056 0.148 Uiso 1 1 calc R
N1 N 0.2371(9) 0.7476(3) 0.8161(4) 0.067(2) Uani 1 1 d .
N2 N 0.2224(8) 0.7486(3) 0.6998(4) 0.0549(18) Uani 1 1 d .
N3 N 0.3601(8) 0.7464(3) 0.6006(4) 0.0488(17) Uani 1 1 d .
N4 N 0.5798(9) 0.7384(3) 0.5750(5) 0.069(2) Uani 1 1 d .
N5 N 0.2403(10) 0.5131(3) 0.8332(5) 0.073(2) Uani 1 1 d .
N6 N 0.2339(8) 0.5026(3) 0.7177(5) 0.060(2) Uani 1 1 d .
N7 N 0.3816(9) 0.5004(3) 0.6224(4) 0.0573(19) Uani 1 1 d .
N8 N 0.5994(8) 0.5080(3) 0.5981(4) 0.060(2) Uani 1 1 d .
F1 F 0.8576(9) 0.6136(4) 0.4446(7) 0.175(4) Uani 1 1 d .
F2 F 1.0359(16) 0.5609(4) 0.4850(7) 0.226(6) Uani 1 1 d .
F3 F 1.0149(14) 0.6387(5) 0.5390(5) 0.213(6) Uani 1 1 d .
F4 F 1.1927(9) 0.6325(4) 0.4735(7) 0.189(5) Uani 1 1 d .
F5 F 1.0119(13) 0.6834(4) 0.4429(9) 0.243(7) Uani 1 1 d .
F6 F 1.0389(13) 0.6011(6) 0.3852(5) 0.200(5) Uani 1 1 d .
F7 F 0.9367(13) 0.6146(4) 0.9232(5) 0.177(4) Uani 1 1 d .
F8 F 0.9287(13) 0.6459(5) 1.0844(5) 0.189(5) Uani 1 1 d .
F9 F 0.927(2) 0.6921(4) 0.9886(7) 0.272(8) Uani 1 1 d .
F10 F 1.1026(11) 0.6352(5) 1.0137(8) 0.219(6) Uani 1 1 d .
F11 F 0.9532(14) 0.5673(3) 1.0185(6) 0.195(5) Uani 1 1 d .
F12 F 0.7704(10) 0.6203(6) 0.9963(9) 0.267(9) Uani 1 1 d .
P1 P 1.0244(3) 0.62194(10) 0.46130(15) 0.0627(6) Uani 1 1 d .
P2 P 0.9365(3) 0.62963(10) 1.00401(15) 0.0654(7) Uani 1 1 d .
Br1 Br -0.01285(12) 0.62613(4) 0.72216(7) 0.0826(3) Uani 1 1 d .
Br2 Br 0.51274(12) 0.62874(4) 0.81192(8) 0.0855(3) Uani 1 1 d .
Au1 Au 0.25094(4) 0.627638(13) 0.76304(2) 0.05329(12) Uani 1 1 d .
Au2 Au 0.47332(4) 0.623941(14) 0.61064(2) 0.05634(13) Uani 1 1 d .
C1S C 0.752(2) 0.7445(8) 0.3158(12) 0.191(10) Uani 1 1 d .
H1S1 H 0.8238 0.7414 0.3605 0.230 Uiso 1 1 calc R
H1S2 H 0.7282 0.7842 0.3065 0.230 Uiso 1 1 calc R
C2S C 0.7573(19) 0.4957(7) 0.8498(12) 0.193(10) Uani 1 1 d .
H2S1 H 0.8337 0.4935 0.8931 0.232 Uiso 1 1 calc R
H2S2 H 0.7310 0.5351 0.8411 0.232 Uiso 1 1 calc R
Cl1 Cl 0.5921(7) 0.7059(3) 0.3229(6) 0.295(5) Uani 1 1 d .
Cl2 Cl 0.8195(10) 0.7134(3) 0.2404(5) 0.266(4) Uani 1 1 d .
Cl3 Cl 0.6056(6) 0.4583(3) 0.8643(5) 0.260(4) Uani 1 1 d .
Cl4 Cl 0.8246(9) 0.4681(3) 0.7739(4) 0.231(3) Uani 1 1 d .

loop_
_atom_site_aniso_label
_atom_site_aniso_U_11
_atom_site_aniso_U_22
_atom_site_aniso_U_33
_atom_site_aniso_U_23
_atom_site_aniso_U_13
_atom_site_aniso_U_12
C1 0.063(6) 0.043(4) 0.051(5) -0.002(4) 0.009(4) 0.000(4)
C2 0.097(8) 0.041(5) 0.094(9) -0.008(5) 0.027(7) 0.009(5)
C3 0.085(7) 0.044(5) 0.071(7) -0.005(5) 0.016(6) 0.007(5)
C4 0.054(6) 0.049(5) 0.074(7) 0.014(5) -0.007(5) -0.002(4)
C5 0.091(8) 0.043(5) 0.073(7) 0.002(5) 0.022(6) -0.013(5)
C6 0.073(7) 0.059(6) 0.119(10) 0.012(6) 0.033(7) -0.018(5)
C7 0.061(6) 0.048(5) 0.056(6) 0.002(4) 0.019(5) -0.007(4)
C8 0.065(7) 0.079(8) 0.151(12) 0.011(8) 0.044(8) -0.001(6)
C9 0.158(12) 0.081(8) 0.056(7) 0.007(6) 0.031(7) 0.023(8)
C10 0.061(6) 0.039(4) 0.079(7) 0.003(5) 0.022(5) 0.000(4)
C11 0.109(9) 0.060(7) 0.091(9) 0.026(6) 0.041(7) 0.002(6)
C12 0.088(8) 0.035(5) 0.110(10) 0.010(5) 0.032(7) -0.002(5)
C13 0.062(6) 0.056(5) 0.061(6) -0.001(5) 0.010(5) -0.001(4)
C14 0.055(6) 0.047(5) 0.061(6) 0.009(4) 0.011(5) 0.006(4)
C15 0.087(8) 0.048(5) 0.111(9) -0.010(6) 0.031(7) 0.003(5)
C16 0.094(8) 0.046(5) 0.078(7) 0.001(5) 0.008(6) 0.000(5)
C17 0.085(8) 0.064(6) 0.099(8) 0.003(6) 0.040(7) 0.010(5)
C18 0.151(12) 0.076(8) 0.076(8) 0.000(6) 0.041(8) 0.008(7)
N1 0.088(6) 0.055(5) 0.062(5) -0.008(4) 0.023(4) 0.006(4)
N2 0.068(5) 0.045(4) 0.052(5) -0.003(3) 0.011(4) 0.003(4)
N3 0.059(5) 0.042(4) 0.045(4) 0.004(3) 0.008(3) -0.004(3)
N4 0.069(6) 0.049(4) 0.092(6) 0.005(4) 0.025(5) 0.002(4)
N5 0.091(6) 0.058(5) 0.075(6) 0.018(4) 0.033(5) 0.004(4)
N6 0.063(5) 0.042(4) 0.076(6) 0.005(4) 0.014(4) -0.001(3)
N7 0.070(5) 0.041(4) 0.061(5) -0.008(3) 0.011(4) -0.006(4)
N8 0.062(5) 0.052(4) 0.069(5) -0.001(4) 0.024(4) -0.003(4)
F1 0.079(5) 0.197(9) 0.247(12) -0.068(8) 0.022(6) -0.040(6)
F2 0.346(17) 0.111(7) 0.240(12) 0.090(8) 0.107(12) 0.077(9)
F3 0.277(13) 0.269(13) 0.109(7) -0.082(8) 0.076(8) -0.141(11)
F4 0.075(5) 0.230(12) 0.260(13) -0.071(9) 0.022(6) -0.013(6)
F5 0.214(12) 0.080(6) 0.46(2) 0.061(10) 0.125(13) 0.025(6)
F6 0.251(13) 0.273(13) 0.086(6) -0.059(7) 0.051(7) -0.103(10)
F7 0.221(11) 0.226(11) 0.091(6) -0.028(6) 0.048(7) -0.004(8)
F8 0.279(13) 0.206(10) 0.092(6) -0.047(7) 0.060(7) -0.083(9)
F9 0.54(3) 0.077(6) 0.250(13) 0.067(7) 0.216(15) 0.085(10)
F10 0.104(7) 0.251(13) 0.298(15) -0.085(11) 0.019(8) -0.046(7)
F11 0.297(14) 0.078(5) 0.235(11) 0.042(7) 0.117(10) 0.028(7)
F12 0.079(6) 0.40(2) 0.325(17) -0.177(15) 0.037(8) 0.022(9)
P1 0.0661(16) 0.0544(14) 0.0686(17) -0.0032(13) 0.0144(13) -0.0048(12)
P2 0.0736(17) 0.0555(14) 0.0711(17) -0.0039(13) 0.0233(14) -0.0011(13)
Br1 0.0668(7) 0.0737(7) 0.1025(9) 0.0035(6) 0.0008(6) -0.0022(5)
Br2 0.0675(7) 0.0673(7) 0.1169(10) 0.0062(6) 0.0013(6) 0.0021(5)
Au1 0.0631(2) 0.04201(18) 0.0562(2) 0.00177(16) 0.01412(16) 0.00186(16)
Au2 0.0625(2) 0.04146(18) 0.0671(2) -0.00094(16) 0.01687(18) -0.00253(16)
C1S 0.178(19) 0.148(16) 0.23(2) -0.089(16) -0.020(16) 0.075(14)
C2S 0.154(16) 0.109(12) 0.27(2) -0.091(14) -0.096(16) 0.026(11)
Cl1 0.133(4) 0.137(5) 0.607(17) 0.097(7) 0.041(7) 0.014(4)
Cl2 0.299(9) 0.181(6) 0.297(10) 0.049(6) -0.012(7) -0.032(6)
Cl3 0.127(4) 0.149(5) 0.500(13) 0.043(6) 0.039(6) 0.015(4)
Cl4 0.342(10) 0.162(5) 0.181(6) 0.030(5) 0.021(6) -0.020(6)

loop_
_atom_type_symbol
_atom_type_description
_atom_type_scat_dispersion_real
_atom_type_scat_dispersion_imag
_atom_type_scat_source
C C 0.0033 0.0016 'International Tables Vol C Tables 4.2.6.8 and 6.1.1.4'
H H 0.0000 0.0000 'International Tables Vol C Tables 4.2.6.8 and 6.1.1.4'
N N 0.0061 0.0033 'International Tables Vol C Tables 4.2.6.8 and 6.1.1.4'
F F 0.0171 0.0103 'International Tables Vol C Tables 4.2.6.8 and 6.1.1.4'
P P 0.1023 0.0942 'International Tables Vol C Tables 4.2.6.8 and 6.1.1.4'
Br Br -0.2901 2.4595 'International Tables Vol C Tables 4.2.6.8 and 6.1.1.4'
Au Au -2.0133 8.8022 'International Tables Vol C Tables 4.2.6.8 and 6.1.1.4'
Cl Cl 0.1484 0.1585 'International Tables Vol C Tables 4.2.6.8 and 6.1.1.4'

loop_
_geom_angle_atom_site_label_1
_geom_angle_atom_site_label_2
_geom_angle_atom_site_label_3
_geom_angle
N1 C1 N2 104.8(7)
N1 C1 Au1 124.9(6)
N2 C1 Au1 129.8(6)
C3 C2 N1 106.4(9)
C2 C3 N2 108.3(9)
N3 C4 N2 110.7(7)
C6 C5 N3 106.0(9)
C5 C6 N4 107.5(8)
N3 C7 N4 105.5(7)
N3 C7 Au2 130.7(6)
N4 C7 Au2 123.6(7)
N5 C10 N6 106.7(8)
N5 C10 Au1 124.9(7)
N6 C10 Au1 128.0(7)
C12 C11 N5 105.7(9)
C11 C12 N6 108.6(9)
N7 C13 N6 111.1(8)
N8 C14 N7 105.6(8)
N8 C14 Au2 124.9(6)
N7 C14 Au2 129.3(6)
C16 C15 N8 106.3(9)
C15 C16 N7 106.5(9)
C1 N1 C2 110.6(8)
C1 N1 C9 124.1(8)
C2 N1 C9 125.3(9)
C1 N2 C3 109.8(8)
C1 N2 C4 125.8(7)
C3 N2 C4 124.4(8)
C7 N3 C5 110.8(7)
C7 N3 C4 123.2(7)
C5 N3 C4 126.0(8)
C7 N4 C6 110.2(8)
C7 N4 C8 126.4(8)
C6 N4 C8 123.3(8)
C10 N5 C11 110.3(9)
C10 N5 C18 126.5(9)
C11 N5 C18 123.1(9)
C10 N6 C12 108.6(8)
C10 N6 C13 126.8(7)
C12 N6 C13 124.6(8)
C14 N7 C16 110.3(8)
C14 N7 C13 125.8(7)
C16 N7 C13 123.8(8)
C14 N8 C15 111.1(8)
C14 N8 C17 124.8(8)
C15 N8 C17 124.0(8)
F5 P1 F3 86.9(8)
F5 P1 F2 176.2(8)
F3 P1 F2 89.3(7)
F5 P1 F6 97.0(8)
F3 P1 F6 175.9(8)
F2 P1 F6 86.8(7)
F5 P1 F1 92.5(6)
F3 P1 F1 90.6(6)
F2 P1 F1 87.4(7)
F6 P1 F1 90.6(6)
F5 P1 F4 85.0(6)
F3 P1 F4 92.0(7)
F2 P1 F4 95.4(7)
F6 P1 F4 87.0(6)
F1 P1 F4 176.3(7)
F11 P2 F9 177.3(8)
F11 P2 F10 89.7(7)
F9 P2 F10 87.8(8)
F11 P2 F12 86.8(8)
F9 P2 F12 95.7(8)
F10 P2 F12 176.4(9)
F11 P2 F7 86.0(6)
F9 P2 F7 93.0(6)
F10 P2 F7 88.3(7)
F12 P2 F7 92.3(7)
F11 P2 F8 95.3(6)
F9 P2 F8 85.8(6)
F10 P2 F8 94.1(7)
F12 P2 F8 85.4(7)
F7 P2 F8 177.2(7)
C1 Au1 C10 175.9(3)
C1 Au1 Br1 88.5(2)
C10 Au1 Br1 89.0(3)
C1 Au1 Br2 91.8(2)
C10 Au1 Br2 90.5(3)
Br1 Au1 Br2 176.39(5)
C7 Au2 C14 173.2(4)
Cl1 C1S Cl2 104.4(10)
Cl3 C2S Cl4 109.8(9)

loop_
_geom_bond_atom_site_label_1
_geom_bond_atom_site_label_2
_geom_bond_distance
C1 N1 1.334(10)
C1 N2 1.350(10)
C1 Au1 2.038(8)
C2 C3 1.304(14)
C2 N1 1.385(11)
C3 N2 1.369(10)
C4 N3 1.446(10)
C4 N2 1.458(11)
C5 C6 1.352(13)
C5 N3 1.391(10)
C6 N4 1.380(12)
C7 N3 1.347(10)
C7 N4 1.353(10)
C7 Au2 2.015(8)
C8 N4 1.444(11)
C9 N1 1.449(12)
C10 N5 1.319(11)
C10 N6 1.344(11)
C10 Au1 2.053(8)
C11 C12 1.318(14)
C11 N5 1.397(12)
C12 N6 1.380(11)
C13 N7 1.447(10)
C13 N6 1.454(11)
C14 N8 1.331(10)
C14 N7 1.334(10)
C14 Au2 2.030(8)
C15 C16 1.348(14)
C15 N8 1.366(11)
C16 N7 1.377(11)
C17 N8 1.453(11)
C18 N5 1.454(13)
F1 P1 1.519(8)
F2 P1 1.505(9)
F3 P1 1.504(9)
F4 P1 1.540(8)
F5 P1 1.492(9)
F6 P1 1.515(8)
F7 P2 1.533(9)
F8 P2 1.545(8)
F9 P2 1.503(8)
F10 P2 1.506(10)
F11 P2 1.499(8)
F12 P2 1.519(10)
Br1 Au1 2.4066(11)
Br2 Au1 2.4155(12)
C1S Cl1 1.74(2)
C1S Cl2 1.776(18)
C2S Cl3 1.70(2)
C2S Cl4 1.75(2)
